data_4324181
loop_
_publ_author_name
'Adam Duong'
'Thierry Maris'
'James D. Wuest'

_publ_section_title
;
 Using Pyridinyl-Substituted Diaminotriazines to Bind Pd(II) and Create
 Metallotectons for Engineering Hydrogen-Bonded Crystals
;
_journal_name_full 'Inorganic Chemistry'
_journal_page_first 5605
_journal_page_last 5618
_journal_paper_doi 10.1021/ic2003047
_journal_volume 50
_journal_year 2011
_chemical_compound_source 'Synthesized by the authors. See text'
_chemical_formula_moiety 'C16 H16 Cl2 N12 Pd, C4 H8 O2, 2(C2 H6 O S)'
_chemical_formula_sum 'C24 H36 Cl2 N12 O4 Pd S2'
_chemical_formula_weight 798.07
_chemical_name_systematic
; 
 ? 
;
_space_group_IT_number 2
_symmetry_cell_setting triclinic
_symmetry_space_group_name_Hall '-P 1'
_symmetry_space_group_name_H-M 'P -1'
_atom_sites_solution_hydrogens geom
_atom_sites_solution_primary direct
_atom_sites_solution_secondary difmap
_audit_creation_method SHELXL-97
_cell_angle_alpha 105.458(6)
_cell_angle_beta 96.393(6)
_cell_angle_gamma 97.755(7)
_cell_formula_units_Z 1
_cell_length_a 6.1250(8)
_cell_length_b 9.7568(13)
_cell_length_c 15.6448(18)
_cell_measurement_reflns_used 6698
_cell_measurement_temperature 150
_cell_measurement_theta_max 67.23
_cell_measurement_theta_min 2.97
_cell_volume 882.2(2)
_computing_cell_refinement 'SAINT V7.68A(Bruker AXS, )'
_computing_data_collection 'APEX2  (Bruker AXS, 1)'
_computing_data_reduction 'SAINT V7.68A(Bruker AXS, )'
_computing_molecular_graphics 'SHELXTL v6.12 (Bruker AXS, 2001)'
_computing_publication_material 'UdMX (Maris, 2004)'
_computing_structure_refinement 'SHELXL97 (Sheldrick, 2008)'
_computing_structure_solution 'SHELXS97 (Sheldrick, 2008)'
_diffrn_ambient_temperature 150
_diffrn_detector_area_resol_mean 8.3
_diffrn_measured_fraction_theta_full 0.980
_diffrn_measured_fraction_theta_max 0.980
_diffrn_measurement_device_type 'Bruker Microstar'
_diffrn_measurement_method \w
_diffrn_radiation_monochromator 'Helios optics'
_diffrn_radiation_source 'Rotating Anode'
_diffrn_radiation_type CuK\a
_diffrn_radiation_wavelength 1.54178
_diffrn_reflns_av_R_equivalents 0.047
_diffrn_reflns_av_sigmaI/netI 0.0404
_diffrn_reflns_limit_h_max 7
_diffrn_reflns_limit_h_min -7
_diffrn_reflns_limit_k_max 11
_diffrn_reflns_limit_k_min -11
_diffrn_reflns_limit_l_max 18
_diffrn_reflns_limit_l_min -13
_diffrn_reflns_number 12588
_diffrn_reflns_theta_full 68.00
_diffrn_reflns_theta_max 68.00
_diffrn_reflns_theta_min 2.97
_exptl_absorpt_coefficient_mu 7.152
_exptl_absorpt_correction_T_max 0.8069
_exptl_absorpt_correction_T_min 0.6052
_exptl_absorpt_correction_type multi-scan
_exptl_absorpt_process_details 'Sadabs (Sheldrick, 2008)'
_exptl_crystal_colour red
_exptl_crystal_density_diffrn 1.502
_exptl_crystal_density_method 'not measured'
_exptl_crystal_description plate
_exptl_crystal_F_000 408
_exptl_crystal_size_max 0.09
_exptl_crystal_size_mid 0.06
_exptl_crystal_size_min 0.03
_refine_diff_density_max 1.068
_refine_diff_density_min -0.721
_refine_diff_density_rms 0.090
_refine_ls_extinction_method none
_refine_ls_goodness_of_fit_ref 1.034
_refine_ls_hydrogen_treatment constr
_refine_ls_matrix_type full
_refine_ls_number_parameters 212
_refine_ls_number_reflns 3156
_refine_ls_number_restraints 0
_refine_ls_restrained_S_all 1.034
_refine_ls_R_factor_all 0.0533
_refine_ls_R_factor_gt 0.0491
_refine_ls_shift/su_max 0.000
_refine_ls_shift/su_mean 0.000
_refine_ls_structure_factor_coef Fsqd
_refine_ls_weighting_details 'calc w=1/[\s^2^(Fo^2^)+(0.0804P)^2^+1.1567P] where P=(Fo^2^+2Fc^2^)/3'
_refine_ls_weighting_scheme calc
_refine_ls_wR_factor_gt 0.1340
_refine_ls_wR_factor_ref 0.1377
_reflns_number_gt 2882
_reflns_number_total 3156
_reflns_threshold_expression I>2\s(I)
_cod_data_source_file COD_Inorg_Chem_50_2011_5605_5618.cif
_cod_data_source_block adam23
_cod_original_cell_volume 882.19(19)
_cod_original_sg_symbol_H-M P-1
_cod_database_code 4324181

loop_
_symmetry_equiv_pos_as_xyz
'x, y, z'
'-x, -y, -z'

loop_
_atom_site_label
_atom_site_type_symbol
_atom_site_fract_x
_atom_site_fract_y
_atom_site_fract_z
_atom_site_U_iso_or_equiv
_atom_site_adp_type
_atom_site_occupancy
_atom_site_symmetry_multiplicity
_atom_site_calc_flag
_atom_site_refinement_flags
_atom_site_disorder_assembly
_atom_site_disorder_group
Pd1 Pd 0.5000 0.5000 0.5000 0.0530(2) Uani 1 2 d S . .
Cl1 Cl 0.5094(2) 0.26124(13) 0.49555(8) 0.0665(3) Uani 1 1 d . . .
N1 N 0.3249(6) 0.5216(4) 0.6033(2) 0.0556(9) Uani 1 1 d . . .
C1 C 0.1190(8) 0.4444(5) 0.5936(3) 0.0594(12) Uani 1 1 d . . .
H1 H 0.0545 0.3797 0.5367 0.071 Uiso 1 1 calc R . .
C2 C 0.0003(8) 0.4569(5) 0.6641(3) 0.0557(11) Uani 1 1 d . . .
H2 H -0.1450 0.4021 0.6555 0.067 Uiso 1 1 calc R . .
C3 C 0.0930(7) 0.5492(4) 0.7471(3) 0.0458(9) Uani 1 1 d . . .
C4 C 0.3034(8) 0.6286(5) 0.7555(3) 0.0582(11) Uani 1 1 d . . .
H4 H 0.3720 0.6939 0.8117 0.070 Uiso 1 1 calc R . .
C5 C 0.4122(8) 0.6130(6) 0.6827(3) 0.0615(12) Uani 1 1 d . . .
H5 H 0.5553 0.6695 0.6893 0.074 Uiso 1 1 calc R . .
C6 C -0.0268(6) 0.5599(4) 0.8263(3) 0.0421(8) Uani 1 1 d . . .
N2 N -0.2224(6) 0.4739(4) 0.8116(2) 0.0468(8) Uani 1 1 d . . .
C7 C -0.3212(6) 0.4862(4) 0.8858(3) 0.0437(9) Uani 1 1 d . . .
N3 N -0.2352(5) 0.5760(4) 0.9674(2) 0.0438(7) Uani 1 1 d . . .
C8 C -0.0360(6) 0.6561(4) 0.9726(3) 0.0410(8) Uani 1 1 d . . .
N4 N 0.0765(6) 0.6535(4) 0.9027(2) 0.0458(8) Uani 1 1 d . . .
N5 N -0.5183(6) 0.4026(4) 0.8770(2) 0.0575(10) Uani 1 1 d . . .
H5A H -0.5875 0.4075 0.9239 0.069 Uiso 1 1 calc . . .
H5B H -0.5792 0.3426 0.8245 0.069 Uiso 1 1 calc . . .
N6 N 0.0575(6) 0.7472(4) 1.0518(2) 0.0494(8) Uani 1 1 d . . .
H6A H -0.0115 0.7534 1.0988 0.059 Uiso 1 1 calc . . .
H6B H 0.1884 0.8012 1.0573 0.059 Uiso 1 1 calc . . .
O2 O 0.4357(6) 1.0013(4) 1.0839(2) 0.0644(8) Uani 1 1 d . . .
C10 C 0.3515(9) 1.0877(6) 1.0320(4) 0.0673(13) Uani 1 1 d . . .
H10A H 0.4468 1.1842 1.0505 0.081 Uiso 1 1 calc R . .
H10B H 0.1990 1.1006 1.0438 0.081 Uiso 1 1 calc R . .
C11 C 0.6542(8) 0.9797(6) 1.0660(4) 0.0629(12) Uani 1 1 d . . .
H11A H 0.7101 0.9162 1.1002 0.075 Uiso 1 1 calc R . .
H11B H 0.7570 1.0735 1.0856 0.075 Uiso 1 1 calc R . .
S1 S 0.0181(4) 0.9111(3) 1.31209(15) 0.1034(11) Uani 0.835(8) 1 d P A 1
O3 O -0.1224(7) 0.8205(5) 1.2288(3) 0.0832(11) Uani 1 1 d . A 1
C12 C -0.002(3) 1.048(3) 1.3080(12) 0.293(14) Uani 1 1 d . A 1
H12A H -0.1548 1.0484 1.2824 0.439 Uiso 1 1 calc R A 1
H12B H 0.1017 1.0772 1.2702 0.439 Uiso 1 1 calc R A 1
H12C H 0.0339 1.1149 1.3686 0.439 Uiso 1 1 calc R A 1
C13 C 0.2969(15) 0.9233(10) 1.2983(7) 0.131(3) Uani 1 1 d . A 1
H13A H 0.3260 0.9792 1.2559 0.197 Uiso 1 1 calc R A 1
H13B H 0.3308 0.8262 1.2748 0.197 Uiso 1 1 calc R A 1
H13C H 0.3911 0.9715 1.3563 0.197 Uiso 1 1 calc R A 1
S1B S -0.035(5) 0.970(3) 1.401(2) 0.214(14) Uiso 0.165(8) 1 d P A 2

loop_
_atom_site_aniso_label
_atom_site_aniso_U_11
_atom_site_aniso_U_22
_atom_site_aniso_U_33
_atom_site_aniso_U_23
_atom_site_aniso_U_13
_atom_site_aniso_U_12
Pd1 0.0543(3) 0.0624(3) 0.0335(3) 0.00205(18) 0.02233(18) -0.0088(2)
Cl1 0.0798(8) 0.0589(6) 0.0526(6) 0.0047(5) 0.0221(5) -0.0037(6)
N1 0.055(2) 0.065(2) 0.0385(18) 0.0057(16) 0.0202(16) -0.0097(17)
C1 0.061(3) 0.068(3) 0.036(2) -0.0007(19) 0.0186(19) -0.010(2)
C2 0.052(2) 0.065(3) 0.042(2) 0.0063(19) 0.0193(18) -0.010(2)
C3 0.049(2) 0.054(2) 0.0356(19) 0.0106(17) 0.0212(17) 0.0047(18)
C4 0.051(2) 0.075(3) 0.035(2) -0.0008(19) 0.0166(18) -0.009(2)
C5 0.052(2) 0.076(3) 0.046(2) 0.005(2) 0.0212(19) -0.014(2)
C6 0.0419(19) 0.049(2) 0.0360(19) 0.0104(16) 0.0169(15) 0.0055(16)
N2 0.0457(18) 0.0558(19) 0.0364(16) 0.0086(14) 0.0183(14) -0.0005(15)
C7 0.044(2) 0.048(2) 0.039(2) 0.0088(16) 0.0186(16) 0.0049(16)
N3 0.0459(17) 0.0480(17) 0.0369(16) 0.0083(13) 0.0204(13) 0.0024(14)
C8 0.0438(19) 0.0447(19) 0.0360(19) 0.0107(15) 0.0164(15) 0.0066(16)
N4 0.0470(18) 0.0509(18) 0.0377(17) 0.0084(14) 0.0189(14) 0.0003(14)
N5 0.052(2) 0.068(2) 0.0434(19) 0.0046(17) 0.0234(16) -0.0107(17)
N6 0.0495(19) 0.0564(19) 0.0359(16) 0.0036(14) 0.0172(14) -0.0020(15)
O2 0.064(2) 0.069(2) 0.062(2) 0.0223(16) 0.0141(16) 0.0073(16)
C10 0.064(3) 0.066(3) 0.072(3) 0.018(3) 0.011(2) 0.015(2)
C11 0.054(3) 0.065(3) 0.070(3) 0.024(2) 0.003(2) 0.008(2)
S1 0.0884(14) 0.1200(19) 0.0648(13) -0.0237(11) -0.0022(10) 0.0039(12)
O3 0.080(3) 0.093(3) 0.056(2) 0.0030(19) 0.0055(18) -0.015(2)
C12 0.160(13) 0.48(4) 0.25(2) 0.25(2) -0.094(13) -0.081(17)
C13 0.097(5) 0.125(7) 0.125(7) -0.024(5) 0.002(5) -0.004(5)

loop_
_atom_type_symbol
_atom_type_description
_atom_type_scat_dispersion_real
_atom_type_scat_dispersion_imag
_atom_type_scat_source
C C 0.0181 0.0091 'International Tables Vol C Tables 4.2.6.8 and 6.1.1.4'
H H 0.0000 0.0000 'International Tables Vol C Tables 4.2.6.8 and 6.1.1.4'
N N 0.0311 0.0180 'International Tables Vol C Tables 4.2.6.8 and 6.1.1.4'
Cl Cl 0.3639 0.7018 'International Tables Vol C Tables 4.2.6.8 and 6.1.1.4'
Pd Pd 0.1215 3.9337 'International Tables Vol C Tables 4.2.6.8 and 6.1.1.4'
O O 0.0492 0.0322 'International Tables Vol C Tables 4.2.6.8 and 6.1.1.4'
S S 0.3331 0.5567 'International Tables Vol C Tables 4.2.6.8 and 6.1.1.4'

loop_
_geom_angle_atom_site_label_1
_geom_angle_atom_site_label_2
_geom_angle_atom_site_label_3
_geom_angle_site_symmetry_1
_geom_angle_site_symmetry_3
_geom_angle
_geom_angle_publ_flag
N1 PD1 N1 2_666 . 179.999(1) y
N1 PD1 CL1 2_666 . 89.80(12) y
N1 PD1 CL1 . . 90.20(12) y
N1 PD1 CL1 2_666 2_666 90.20(12) y
N1 PD1 CL1 . 2_666 89.80(12) y
CL1 PD1 CL1 . 2_666 180.00(6) y
C5 N1 C1 . . 118.7(4) y
C5 N1 PD1 . . 119.9(3) y
C1 N1 PD1 . . 121.4(3) y
N1 C1 C2 . . 121.7(4) y
N1 C1 H1 . . 119.2 ?
C2 C1 H1 . . 119.2 ?
C1 C2 C3 . . 119.7(4) y
C1 C2 H2 . . 120.2 ?
C3 C2 H2 . . 120.2 ?
C2 C3 C4 . . 117.8(4) y
C2 C3 C6 . . 121.1(4) y
C4 C3 C6 . . 121.1(4) y
C5 C4 C3 . . 119.9(4) y
C5 C4 H4 . . 120.1 ?
C3 C4 H4 . . 120.1 ?
N1 C5 C4 . . 122.3(4) y
N1 C5 H5 . . 118.9 ?
C4 C5 H5 . . 118.9 ?
N2 C6 N4 . . 127.9(3) y
N2 C6 C3 . . 116.0(3) y
N4 C6 C3 . . 116.0(3) y
C6 N2 C7 . . 113.5(3) y
N5 C7 N3 . . 117.8(3) y
N5 C7 N2 . . 117.4(4) y
N3 C7 N2 . . 124.8(4) y
C8 N3 C7 . . 115.3(3) y
N6 C8 N3 . . 118.0(3) y
N6 C8 N4 . . 117.1(3) y
N3 C8 N4 . . 124.8(4) y
C6 N4 C8 . . 113.6(3) y
C7 N5 H5A . . 120 ?
C7 N5 H5B . . 120 ?
H5A N5 H5B . . 120 ?
C8 N6 H6A . . 120 ?
C8 N6 H6B . . 120 ?
H6A N6 H6B . . 120 ?
C10 O2 C11 . . 109.7(4) y
O2 C10 C11 . 2_677 111.5(4) y
O2 C10 H10A . . 109.3 ?
C11 C10 H10A 2_677 . 109.3 ?
O2 C10 H10B . . 109.3 ?
C11 C10 H10B 2_677 . 109.3 ?
H10A C10 H10B . . 108 ?
O2 C11 C10 . 2_677 110.0(4) y
O2 C11 H11A . . 109.7 ?
C10 C11 H11A 2_677 . 109.7 ?
O2 C11 H11B . . 109.7 ?
C10 C11 H11B 2_677 . 109.7 ?
H11A C11 H11B . . 108.2 ?
C12 S1 O3 . . 102.2(7) y
C12 S1 C13 . . 96.1(8) y
O3 S1 C13 . . 109.7(4) y

loop_
_geom_bond_atom_site_label_1
_geom_bond_atom_site_label_2
_geom_bond_site_symmetry_2
_geom_bond_distance
_geom_bond_publ_flag
Pd1 N1 2_666 2.018(3) y
Pd1 N1 . 2.018(3) y
Pd1 Cl1 . 2.3207(13) y
Pd1 Cl1 2_666 2.3207(13) y
N1 C5 . 1.326(6) y
N1 C1 . 1.349(6) y
C1 C2 . 1.374(6) y
C1 H1 . 0.95 ?
C2 C3 . 1.377(6) y
C2 H2 . 0.95 ?
C3 C4 . 1.385(6) y
C3 C6 . 1.495(5) y
C4 C5 . 1.366(6) y
C4 H4 . 0.95 ?
C5 H5 . 0.95 ?
C6 N2 . 1.325(5) y
C6 N4 . 1.326(5) y
N2 C7 . 1.353(5) y
C7 N5 . 1.334(5) y
C7 N3 . 1.344(5) y
N3 C8 . 1.338(5) y
C8 N6 . 1.331(5) y
C8 N4 . 1.352(5) y
N5 H5a . 0.88 ?
N5 H5b . 0.88 ?
N6 H6a . 0.88 ?
N6 H6b . 0.88 ?
O2 C10 . 1.422(6) y
O2 C11 . 1.429(6) y
C10 C11 2_677 1.494(8) y
C10 H10a . 0.99 ?
C10 H10b . 0.99 ?
C11 C10 2_677 1.494(8) y
C11 H11a . 0.99 ?
C11 H11b . 0.99 ?
S1 C12 . 1.37(2) y
S1 O3 . 1.466(4) y
S1 C13 . 1.737(10) y
C12 H12a . 0.98 ?
C12 H12b . 0.98 ?
C12 H12c . 0.98 ?
C13 H13a . 0.98 ?
C13 H13b . 0.98 ?
C13 H13c . 0.98 ?

loop_
_geom_hbond_atom_site_label_D
_geom_hbond_atom_site_label_H
_geom_hbond_atom_site_label_A
_geom_hbond_distance_DH
_geom_hbond_distance_HA
_geom_hbond_distance_DA
_geom_hbond_angle_DHA
_geom_hbond_site_symmetry_A
N5 H5A N3 0.88 2.1 2.980(5) 177.1 2_467
N5 H5B O3 0.88 2.18 2.881(5) 136.7 2_467
N6 H6A O3 0.88 2.18 3.038(5) 165.3 .
N6 H6B O2 0.88 2.22 3.049(5) 157.8 .
